data_4305411
loop_
_publ_author_name
'Sebastian Mirtschin'
'Elvira Krasniqi'
'Rosario Scopelliti'
'Kay Severin'

_publ_contact_author_address
;
Institut des Sciences et Ingenierie Chimiques 
Ecole Polytechnique Federale de Lausanne
1015 Lausanne
Switzerland
;
_publ_contact_author_email kay.severin@epfl.ch
_publ_contact_author_fax '+41 21 693 9305'
_publ_contact_author_name 'Kay Severin'
_publ_contact_author_phone '+41 21 693 9302'
_publ_section_title
;
Coordination Cages of Rhodium and Iridium as Exoreceptors for Alkali Metal
Ions
;
_journal_name_full 'Inorganic Chemistry'
_journal_page_first 6375
_journal_page_last 6381
_journal_paper_doi 10.1021/ic800410x
_journal_volume 47
_journal_year 2008
_chemical_formula_moiety 'C102 H108 Ir6 N6 O24, 6(C H4 O)'
_chemical_formula_sum 'C108 H132 Ir6 N6 O30'
_chemical_formula_weight 3147.40
_chemical_name_systematic
; 
 ? 
;
_space_group_IT_number 148
_symmetry_cell_setting rhombohedral
_symmetry_space_group_name_Hall '-R 3'
_symmetry_space_group_name_H-M 'R -3 :H'
_atom_sites_solution_hydrogens geom
_atom_sites_solution_primary direct
_atom_sites_solution_secondary difmap
_audit_creation_method SHELXL-97
_cell_angle_alpha 90.00
_cell_angle_beta 90.00
_cell_angle_gamma 120.00
_cell_formula_units_Z 3
_cell_length_a 24.0983(3)
_cell_length_b 24.0983(3)
_cell_length_c 18.1977(3)
_cell_measurement_reflns_used 16539
_cell_measurement_temperature 140(2)
_cell_measurement_theta_max 27.5368
_cell_measurement_theta_min 2.8077
_cell_volume 9152.1(2)
_computing_cell_refinement
; 
CrysAlis CCD, Oxford Diffraction Ltd., 
Version 1.171.32.5 (release 08-05-2007 CrysAlis171 .NET) 
(compiled May  8 2007,13:10:02) 
;
_computing_data_collection
; 
CrysAlis CCD, Oxford Diffraction Ltd., 
Version 1.171.32.5 (release 08-05-2007 CrysAlis171 .NET) 
(compiled May  8 2007,13:10:02) 
;
_computing_data_reduction
; 
CrysAlis CCD, Oxford Diffraction Ltd., 
Version 1.171.32.5 (release 08-05-2007 CrysAlis171 .NET) 
(compiled May  8 2007,13:10:02) 
;
_computing_molecular_graphics 'Bruker SHELXTL'
_computing_publication_material 'Bruker SHELXTL'
_computing_structure_refinement 'SHELXL-97 (Sheldrick, 1997)'
_computing_structure_solution 'SHELXS-97 (Sheldrick, 1990)'
_diffrn_ambient_temperature 140(2)
_diffrn_detector_area_resol_mean 8.2812
_diffrn_measured_fraction_theta_full 0.998
_diffrn_measured_fraction_theta_max 0.998
_diffrn_measurement_device_type 'Oxford Diffraction, KM4/Sapphire CCD'
_diffrn_measurement_method 'phi and omega scans'
_diffrn_radiation_monochromator graphite
_diffrn_radiation_source 'fine-focus sealed tube'
_diffrn_radiation_type MoK\a
_diffrn_radiation_wavelength 0.71073
_diffrn_reflns_av_R_equivalents 0.0314
_diffrn_reflns_av_sigmaI/netI 0.0191
_diffrn_reflns_limit_h_max 29
_diffrn_reflns_limit_h_min -30
_diffrn_reflns_limit_k_max 30
_diffrn_reflns_limit_k_min -30
_diffrn_reflns_limit_l_max 22
_diffrn_reflns_limit_l_min -18
_diffrn_reflns_number 26208
_diffrn_reflns_theta_full 26.37
_diffrn_reflns_theta_max 26.37
_diffrn_reflns_theta_min 2.81
_exptl_absorpt_coefficient_mu 6.589
_exptl_absorpt_correction_T_max 1.00000
_exptl_absorpt_correction_T_min 0.65500
_exptl_absorpt_correction_type multi-scan
_exptl_absorpt_process_details
; 
CrysAlis RED, Oxford Diffraction Ltd., 
Version 1.171.32.5 (release 08-05-2007 CrysAlis171 .NET) 
(compiled May  8 2007,13:10:02) 
Empirical absorption correction using spherical harmonics, 
 implemented in SCALE3 ABSPACK scaling algorithm. 
;
_exptl_crystal_colour yellow
_exptl_crystal_density_diffrn 1.713
_exptl_crystal_density_method 'not measured'
_exptl_crystal_description prismatic
_exptl_crystal_F_000 4572
_exptl_crystal_size_max 0.48
_exptl_crystal_size_mid 0.40
_exptl_crystal_size_min 0.36
_refine_diff_density_max 1.474
_refine_diff_density_min -0.798
_refine_diff_density_rms 0.155
_refine_ls_extinction_method none
_refine_ls_goodness_of_fit_ref 1.144
_refine_ls_hydrogen_treatment riding
_refine_ls_matrix_type full
_refine_ls_number_parameters 301
_refine_ls_number_reflns 4147
_refine_ls_number_restraints 132
_refine_ls_restrained_S_all 1.159
_refine_ls_R_factor_all 0.0371
_refine_ls_R_factor_gt 0.0249
_refine_ls_shift/su_max 0.001
_refine_ls_shift/su_mean 0.000
_refine_ls_structure_factor_coef Fsqd
_refine_ls_weighting_details 'calc w=1/[\s^2^(Fo^2^)+(0.0370P)^2^+110.0196P] where P=(Fo^2^+2Fc^2^)/3'
_refine_ls_weighting_scheme calc
_refine_ls_wR_factor_gt 0.0695
_refine_ls_wR_factor_ref 0.0787
_reflns_number_gt 3441
_reflns_number_total 4147
_reflns_threshold_expression >2sigma(I)
_cod_data_source_file ic800410x-file001_2.cif
_cod_data_source_block complex_1
_cod_depositor_comments
;
The following automatic conversions were performed:
'_symmetry_cell_setting' value 'Rhombohedral' changed to 'rhombohedral'
according to '/home/saulius/struct/CIF-dictionaries/cif_core.dic'
dictionary named 'cif_core.dic' version 2.4.1 from 2010-06-29.

Automatic conversion script
Id: cif_fix_enum 1527 2010-12-29 10:47:43Z saulius 
;
_cod_original_sg_symbol_H-M 'R -3'
_cod_database_code 4305411

loop_
_symmetry_equiv_pos_as_xyz
'x, y, z'
'-y, x-y, z'
'-x+y, -x, z'
'x+2/3, y+1/3, z+1/3'
'-y+2/3, x-y+1/3, z+1/3'
'-x+y+2/3, -x+1/3, z+1/3'
'x+1/3, y+2/3, z+2/3'
'-y+1/3, x-y+2/3, z+2/3'
'-x+y+1/3, -x+2/3, z+2/3'
'-x, -y, -z'
'y, -x+y, -z'
'x-y, x, -z'
'-x+2/3, -y+1/3, -z+1/3'
'y+2/3, -x+y+1/3, -z+1/3'
'x-y+2/3, x+1/3, -z+1/3'
'-x+1/3, -y+2/3, -z+2/3'
'y+1/3, -x+y+2/3, -z+2/3'
'x-y+1/3, x+2/3, -z+2/3'

loop_
_atom_site_label
_atom_site_type_symbol
_atom_site_fract_x
_atom_site_fract_y
_atom_site_fract_z
_atom_site_U_iso_or_equiv
_atom_site_adp_type
_atom_site_occupancy
_atom_site_symmetry_multiplicity
_atom_site_calc_flag
_atom_site_refinement_flags
_atom_site_disorder_assembly
_atom_site_disorder_group
Ir1 Ir 0.245336(10) 0.813245(10) -0.005188(12) 0.01997(8) Uani 1 1 d . . .
O1 O 0.24404(17) 0.82627(18) 0.1096(2) 0.0236(8) Uani 1 1 d . A .
O2 O 0.3311(2) 0.92382(19) 0.1261(2) 0.0345(10) Uani 1 1 d . A .
O3 O 0.17946(17) 0.66382(18) 0.3046(2) 0.0249(8) Uani 1 1 d . . .
O4 O 0.2442(2) 0.6839(2) 0.4021(2) 0.0367(10) Uani 1 1 d . . .
N1 N 0.3838(2) 0.8503(2) 0.3023(2) 0.0208(9) Uani 1 1 d . . .
C1 C 0.3655(3) 0.8750(3) 0.2463(3) 0.0247(11) Uani 1 1 d . . .
H1A H 0.3954 0.9161 0.2277 0.030 Uiso 1 1 calc R . .
C2 C 0.3056(3) 0.8427(3) 0.2155(3) 0.0234(11) Uani 1 1 d . A .
C3 C 0.2606(2) 0.7837(2) 0.2459(3) 0.0209(11) Uani 1 1 d . . .
H3A H 0.2189 0.7601 0.2252 0.025 Uiso 1 1 calc R . .
C4 C 0.2772(2) 0.7601(2) 0.3059(3) 0.0197(10) Uani 1 1 d . . .
C5 C 0.3397(3) 0.7940(2) 0.3326(3) 0.0218(11) Uani 1 1 d . . .
H5A H 0.3516 0.7773 0.3730 0.026 Uiso 1 1 calc R . .
C6 C 0.2938(3) 0.8685(3) 0.1449(3) 0.0243(11) Uani 1 1 d . . .
C7 C 0.2310(3) 0.6980(3) 0.3424(3) 0.0221(11) Uani 1 1 d . . .
C8A C 0.2774(6) 0.9001(6) -0.0704(10) 0.037(4) Uani 0.536(12) 1 d PGU A 1
C9A C 0.2703(8) 0.8490(11) -0.1169(9) 0.042(5) Uani 0.536(12) 1 d PGU A 1
C10A C 0.2052(10) 0.7981(7) -0.1120(9) 0.032(5) Uani 0.536(12) 1 d PGU A 1
C11A C 0.1721(6) 0.8177(9) -0.0625(8) 0.029(4) Uani 0.536(12) 1 d PGU A 1
C12A C 0.2167(11) 0.8807(8) -0.0368(6) 0.029(4) Uani 0.536(12) 1 d PGU A 1
C13A C 0.3380(10) 0.9644(8) -0.0577(11) 0.091(7) Uani 0.536(12) 1 d PU A 1
H13A H 0.3406 0.9953 -0.0946 0.137 Uiso 0.536(12) 1 calc PR A 1
H13B H 0.3756 0.9591 -0.0620 0.137 Uiso 0.536(12) 1 calc PR A 1
H13C H 0.3367 0.9802 -0.0085 0.137 Uiso 0.536(12) 1 calc PR A 1
C14A C 0.3167(11) 0.8444(13) -0.1723(10) 0.091(7) Uani 0.536(12) 1 d PU A 1
H14A H 0.3147 0.8631 -0.2194 0.137 Uiso 0.536(12) 1 calc PR A 1
H14B H 0.3043 0.7994 -0.1795 0.137 Uiso 0.536(12) 1 calc PR A 1
H14C H 0.3605 0.8680 -0.1530 0.137 Uiso 0.536(12) 1 calc PR A 1
C15A C 0.1839(13) 0.7390(7) -0.1557(9) 0.078(6) Uani 0.536(12) 1 d PU A 1
H15A H 0.1731 0.7456 -0.2056 0.117 Uiso 0.536(12) 1 calc PR A 1
H15B H 0.1460 0.7035 -0.1326 0.117 Uiso 0.536(12) 1 calc PR A 1
H15C H 0.2184 0.7287 -0.1577 0.117 Uiso 0.536(12) 1 calc PR A 1
C16A C 0.1045(6) 0.7778(11) -0.0421(11) 0.081(7) Uani 0.536(12) 1 d PU A 1
H16A H 0.0780 0.7879 -0.0741 0.121 Uiso 0.536(12) 1 calc PR A 1
H16B H 0.0986 0.7863 0.0091 0.121 Uiso 0.536(12) 1 calc PR A 1
H16C H 0.0916 0.7324 -0.0475 0.121 Uiso 0.536(12) 1 calc PR A 1
C17A C 0.2043(12) 0.9200(10) 0.0168(10) 0.080(6) Uani 0.536(12) 1 d PU A 1
H17A H 0.1890 0.9453 -0.0094 0.119 Uiso 0.536(12) 1 calc PR A 1
H17B H 0.2441 0.9488 0.0429 0.119 Uiso 0.536(12) 1 calc PR A 1
H17C H 0.1718 0.8917 0.0522 0.119 Uiso 0.536(12) 1 calc PR A 1
C8B C 0.2475(12) 0.8959(7) -0.0490(8) 0.026(4) Uani 0.464(12) 1 d PGU A 2
C9B C 0.2751(7) 0.8714(9) -0.1000(10) 0.024(4) Uani 0.464(12) 1 d PGU A 2
C10B C 0.2268(11) 0.8081(8) -0.1202(10) 0.025(5) Uani 0.464(12) 1 d PGU A 2
C11B C 0.1694(6) 0.7935(7) -0.0817(12) 0.035(5) Uani 0.464(12) 1 d PGU A 2
C12B C 0.1822(10) 0.8477(13) -0.0377(8) 0.035(4) Uani 0.464(12) 1 d PGU A 2
C13B C 0.2790(14) 0.9605(9) -0.0175(13) 0.087(8) Uani 0.464(12) 1 d PU A 2
H13D H 0.2485 0.9762 -0.0159 0.131 Uiso 0.464(12) 1 calc PR A 2
H13E H 0.3158 0.9893 -0.0481 0.131 Uiso 0.464(12) 1 calc PR A 2
H13F H 0.2937 0.9594 0.0323 0.131 Uiso 0.464(12) 1 calc PR A 2
C14B C 0.3409(8) 0.8993(12) -0.1325(13) 0.083(8) Uani 0.464(12) 1 d PU A 2
H14D H 0.3526 0.9401 -0.1564 0.124 Uiso 0.464(12) 1 calc PR A 2
H14E H 0.3413 0.8695 -0.1689 0.124 Uiso 0.464(12) 1 calc PR A 2
H14F H 0.3718 0.9064 -0.0935 0.124 Uiso 0.464(12) 1 calc PR A 2
C15B C 0.2373(14) 0.7675(13) -0.1745(12) 0.078(7) Uani 0.464(12) 1 d PU A 2
H15D H 0.2254 0.7744 -0.2238 0.117 Uiso 0.464(12) 1 calc PR A 2
H15E H 0.2108 0.7223 -0.1611 0.117 Uiso 0.464(12) 1 calc PR A 2
H15F H 0.2826 0.7793 -0.1742 0.117 Uiso 0.464(12) 1 calc PR A 2
C16B C 0.1080(10) 0.7303(11) -0.0864(15) 0.093(8) Uani 0.464(12) 1 d PU A 2
H16D H 0.0777 0.7347 -0.1184 0.139 Uiso 0.464(12) 1 calc PR A 2
H16E H 0.0894 0.7173 -0.0371 0.139 Uiso 0.464(12) 1 calc PR A 2
H16F H 0.1167 0.6977 -0.1065 0.139 Uiso 0.464(12) 1 calc PR A 2
C17B C 0.1404(12) 0.8591(14) 0.0136(12) 0.086(7) Uani 0.464(12) 1 d PU A 2
H17D H 0.1306 0.8904 -0.0081 0.129 Uiso 0.464(12) 1 calc PR A 2
H17E H 0.1628 0.8756 0.0604 0.129 Uiso 0.464(12) 1 calc PR A 2
H17F H 0.1005 0.8187 0.0221 0.129 Uiso 0.464(12) 1 calc PR A 2
O5 O 0.0689(5) 0.7711(5) 0.1683(7) 0.140(4) Uani 1 1 d U . .
H5 H 0.0660 0.7355 0.1770 0.211 Uiso 1 1 calc R . .
C18 C 0.1068(6) 0.8157(5) 0.2234(8) 0.110(4) Uani 1 1 d U . .
H18A H 0.1011 0.7932 0.2701 0.165 Uiso 1 1 calc R . .
H18B H 0.0934 0.8478 0.2293 0.165 Uiso 1 1 calc R . .
H18C H 0.1520 0.8371 0.2090 0.165 Uiso 1 1 calc R . .

loop_
_atom_site_aniso_label
_atom_site_aniso_U_11
_atom_site_aniso_U_22
_atom_site_aniso_U_33
_atom_site_aniso_U_23
_atom_site_aniso_U_13
_atom_site_aniso_U_12
Ir1 0.02429(12) 0.02136(12) 0.01893(12) 0.00309(8) -0.00193(8) 0.01491(9)
O1 0.027(2) 0.029(2) 0.0181(19) -0.0015(15) -0.0017(15) 0.0164(17)
O2 0.037(2) 0.026(2) 0.037(2) 0.0051(18) -0.0038(19) 0.0133(19)
O3 0.0195(18) 0.027(2) 0.0224(19) -0.0004(16) 0.0027(15) 0.0069(16)
O4 0.040(2) 0.031(2) 0.028(2) 0.0042(18) -0.0070(19) 0.0097(19)
N1 0.021(2) 0.021(2) 0.018(2) -0.0045(17) -0.0026(17) 0.0088(18)
C1 0.025(3) 0.021(3) 0.028(3) -0.002(2) 0.000(2) 0.012(2)
C2 0.029(3) 0.024(3) 0.022(3) -0.005(2) -0.002(2) 0.016(2)
C3 0.019(2) 0.023(3) 0.021(3) -0.005(2) -0.004(2) 0.011(2)
C4 0.021(3) 0.017(2) 0.021(3) -0.003(2) 0.000(2) 0.009(2)
C5 0.027(3) 0.022(3) 0.018(3) -0.003(2) -0.001(2) 0.014(2)
C6 0.026(3) 0.024(3) 0.029(3) 0.002(2) 0.003(2) 0.017(2)
C7 0.023(3) 0.023(3) 0.021(3) 0.000(2) 0.003(2) 0.012(2)
C8A 0.036(8) 0.027(7) 0.040(9) 0.022(7) -0.007(7) 0.010(7)
C9A 0.049(10) 0.052(12) 0.035(9) 0.020(8) 0.001(7) 0.034(9)
C10A 0.040(10) 0.026(7) 0.027(8) 0.009(6) -0.005(7) 0.013(6)
C11A 0.030(6) 0.029(8) 0.025(8) 0.010(6) -0.009(5) 0.013(6)
C12A 0.033(9) 0.029(8) 0.035(7) -0.001(6) -0.013(7) 0.023(7)
C13A 0.077(11) 0.055(9) 0.093(12) 0.044(9) -0.033(10) -0.003(8)
C14A 0.097(13) 0.143(16) 0.054(10) 0.048(11) 0.031(9) 0.074(12)
C15A 0.160(16) 0.039(8) 0.043(8) -0.021(6) -0.065(10) 0.055(9)
C16A 0.020(6) 0.123(14) 0.084(11) 0.066(10) 0.000(7) 0.025(8)
C17A 0.131(15) 0.084(11) 0.074(11) -0.007(9) -0.015(10) 0.092(11)
C8B 0.043(11) 0.021(7) 0.021(7) 0.001(6) -0.006(8) 0.021(8)
C9B 0.017(6) 0.022(10) 0.028(9) 0.015(7) -0.002(6) 0.005(6)
C10B 0.042(12) 0.024(9) 0.014(7) -0.005(6) -0.007(7) 0.019(9)
C11B 0.022(8) 0.032(10) 0.045(11) 0.017(8) -0.013(7) 0.009(7)
C12B 0.037(10) 0.054(12) 0.030(8) 0.009(8) -0.004(7) 0.035(9)
C13B 0.148(18) 0.046(9) 0.080(13) -0.003(9) -0.042(12) 0.057(11)
C14B 0.034(8) 0.115(15) 0.091(13) 0.085(12) 0.012(8) 0.031(9)
C15B 0.121(15) 0.094(14) 0.052(11) -0.024(10) -0.031(11) 0.078(12)
C16B 0.062(11) 0.076(12) 0.105(15) 0.031(11) -0.053(10) 0.008(9)
C17B 0.095(13) 0.149(17) 0.070(12) 0.037(11) 0.021(10) 0.104(13)
O5 0.145(8) 0.112(7) 0.198(10) -0.008(7) -0.011(7) 0.089(7)
C18 0.102(8) 0.061(6) 0.160(11) -0.028(7) 0.028(8) 0.036(6)

loop_
_atom_type_symbol
_atom_type_description
_atom_type_scat_dispersion_real
_atom_type_scat_dispersion_imag
_atom_type_scat_source
C C 0.0033 0.0016 'International Tables Vol C Tables 4.2.6.8 and 6.1.1.4'
H H 0.0000 0.0000 'International Tables Vol C Tables 4.2.6.8 and 6.1.1.4'
N N 0.0061 0.0033 'International Tables Vol C Tables 4.2.6.8 and 6.1.1.4'
O O 0.0106 0.0060 'International Tables Vol C Tables 4.2.6.8 and 6.1.1.4'
Ir Ir -1.4442 7.9887 'International Tables Vol C Tables 4.2.6.8 and 6.1.1.4'

loop_
_geom_angle_atom_site_label_1
_geom_angle_atom_site_label_2
_geom_angle_atom_site_label_3
_geom_angle
_geom_angle_site_symmetry_1
_geom_angle_site_symmetry_3
_geom_angle_publ_flag
O3 Ir1 C11A 166.4(4) 14_455 . ?
O3 Ir1 C9B 102.0(4) 14_455 . ?
C11A Ir1 C9B 64.9(5) . . ?
O3 Ir1 N1 85.34(16) 14_455 15 ?
C11A Ir1 N1 103.0(5) . 15 ?
C9B Ir1 N1 143.3(6) . 15 ?
O3 Ir1 O1 77.78(14) 14_455 . ?
C11A Ir1 O1 114.1(5) . . ?
C9B Ir1 O1 137.3(6) . . ?
N1 Ir1 O1 79.44(15) 15 . ?
O3 Ir1 C10A 129.0(6) 14_455 . ?
C11A Ir1 C10A 39.7(3) . . ?
C9B Ir1 C10A 48.6(5) . . ?
N1 Ir1 C10A 99.0(4) 15 . ?
O1 Ir1 C10A 153.1(6) . . ?
O3 Ir1 C8B 119.9(7) 14_455 . ?
C11A Ir1 C8B 52.6(4) . . ?
C9B Ir1 C8B 39.5(3) . . ?
N1 Ir1 C8B 154.7(7) 15 . ?
O1 Ir1 C8B 103.2(4) . . ?
C10A Ir1 C8B 67.2(5) . . ?
O3 Ir1 C10B 117.6(5) 14_455 . ?
C11A Ir1 C10B 50.0(5) . . ?
C9B Ir1 C10B 39.4(3) . . ?
N1 Ir1 C10B 105.4(5) 15 . ?
O1 Ir1 C10B 163.9(5) . . ?
C10A Ir1 C10B 12.8(5) . . ?
C8B Ir1 C10B 65.8(4) . . ?
O3 Ir1 C12A 136.2(6) 14_455 . ?
C11A Ir1 C12A 39.5(2) . . ?
C9B Ir1 C12A 53.6(4) . . ?
N1 Ir1 C12A 137.1(6) 15 . ?
O1 Ir1 C12A 96.8(3) . . ?
C10A Ir1 C12A 65.9(4) . . ?
C8B Ir1 C12A 18.4(3) . . ?
C10B Ir1 C12A 69.0(5) . . ?
O3 Ir1 C12B 157.9(8) 14_455 . ?
C11A Ir1 C12B 21.1(4) . . ?
C9B Ir1 C12B 65.7(4) . . ?
N1 Ir1 C12B 115.7(7) 15 . ?
O1 Ir1 C12B 98.6(4) . . ?
C10A Ir1 C12B 57.6(4) . . ?
C8B Ir1 C12B 39.1(3) . . ?
C10B Ir1 C12B 65.4(4) . . ?
C12A Ir1 C12B 21.9(3) . . ?
O3 Ir1 C11B 154.7(7) 14_455 . ?
C11A Ir1 C11B 17.7(4) . . ?
C9B Ir1 C11B 65.6(5) . . ?
N1 Ir1 C11B 92.5(4) 15 . ?
O1 Ir1 C11B 126.7(7) . . ?
C10A Ir1 C11B 26.5(5) . . ?
C8B Ir1 C11B 65.4(4) . . ?
C10B Ir1 C11B 38.9(3) . . ?
C12A Ir1 C11B 55.5(4) . . ?
C12B Ir1 C11B 38.8(3) . . ?
O3 Ir1 C9A 100.7(4) 14_455 . ?
C11A Ir1 C9A 65.7(4) . . ?
C9B Ir1 C9A 15.5(4) . . ?
N1 Ir1 C9A 128.0(6) 15 . ?
O1 Ir1 C9A 152.5(6) . . ?
C10A Ir1 C9A 38.9(3) . . ?
C8B Ir1 C9A 53.4(4) . . ?
C10B Ir1 C9A 27.4(5) . . ?
C12A Ir1 C9A 65.0(4) . . ?
C12B Ir1 C9A 72.4(4) . . ?
C11B Ir1 C9A 61.2(5) . . ?
C6 O1 Ir1 122.1(3) . . ?
C7 O3 Ir1 126.4(3) . 15 ?
C5 N1 C1 118.7(5) . . ?
C5 N1 Ir1 122.6(4) . 14_455 ?
C1 N1 Ir1 118.7(3) . 14_455 ?
N1 C1 C2 122.5(5) . . ?
N1 C1 H1A 118.8 . . ?
C2 C1 H1A 118.8 . . ?
C1 C2 C3 118.5(5) . . ?
C1 C2 C6 118.2(5) . . ?
C3 C2 C6 122.8(5) . . ?
C4 C3 C2 119.5(5) . . ?
C4 C3 H3A 120.2 . . ?
C2 C3 H3A 120.2 . . ?
C3 C4 C5 119.0(5) . . ?
C3 C4 C7 122.5(5) . . ?
C5 C4 C7 118.4(5) . . ?
N1 C5 C4 121.5(5) . . ?
N1 C5 H5A 119.2 . . ?
C4 C5 H5A 119.2 . . ?
O2 C6 O1 127.2(5) . . ?
O2 C6 C2 119.9(5) . . ?
O1 C6 C2 112.9(5) . . ?
O4 C7 O3 126.5(5) . . ?
O4 C7 C4 120.1(5) . . ?
O3 C7 C4 113.4(4) . . ?
C9A C8A C12A 108.0 . . ?
C9A C8A C13A 127(2) . . ?
C12A C8A C13A 125(2) . . ?
C9A C8A Ir1 70.4(5) . . ?
C12A C8A Ir1 69.0(4) . . ?
C13A C8A Ir1 126.3(8) . . ?
C8A C9A C10A 108.0 . . ?
C8A C9A C14A 132(2) . . ?
C10A C9A C14A 120(2) . . ?
C8A C9A Ir1 71.2(5) . . ?
C10A C9A Ir1 68.5(4) . . ?
C14A C9A Ir1 130.3(11) . . ?
C9A C10A C11A 108.0 . . ?
C9A C10A C15A 120(2) . . ?
C11A C10A C15A 132(2) . . ?
C9A C10A Ir1 72.5(4) . . ?
C11A C10A Ir1 69.4(5) . . ?
C15A C10A Ir1 124.5(11) . . ?
C10A C11A C12A 108.0 . . ?
C10A C11A C16A 124(2) . . ?
C12A C11A C16A 128(2) . . ?
C10A C11A Ir1 71.0(5) . . ?
C12A C11A Ir1 71.8(5) . . ?
C16A C11A Ir1 121.9(9) . . ?
C11A C12A C8A 108.0 . . ?
C11A C12A C17A 127(2) . . ?
C8A C12A C17A 125(2) . . ?
C11A C12A Ir1 68.7(5) . . ?
C8A C12A Ir1 72.4(4) . . ?
C17A C12A Ir1 123.4(9) . . ?
C8A C13A H13A 109.5 . . ?
C8A C13A H13B 109.5 . . ?
H13A C13A H13B 109.5 . . ?
C8A C13A H13C 109.5 . . ?
H13A C13A H13C 109.5 . . ?
H13B C13A H13C 109.5 . . ?
C9A C14A H14A 109.5 . . ?
C9A C14A H14B 109.5 . . ?
H14A C14A H14B 109.5 . . ?
C9A C14A H14C 109.5 . . ?
H14A C14A H14C 109.5 . . ?
H14B C14A H14C 109.5 . . ?
C10A C15A H15A 109.5 . . ?
C10A C15A H15B 109.5 . . ?
H15A C15A H15B 109.5 . . ?
C10A C15A H15C 109.5 . . ?
H15A C15A H15C 109.5 . . ?
H15B C15A H15C 109.5 . . ?
C11A C16A H16A 109.5 . . ?
C11A C16A H16B 109.5 . . ?
H16A C16A H16B 109.5 . . ?
C11A C16A H16C 109.5 . . ?
H16A C16A H16C 109.5 . . ?
H16B C16A H16C 109.5 . . ?
C12A C17A H17A 109.5 . . ?
C12A C17A H17B 109.5 . . ?
H17A C17A H17B 109.5 . . ?
C12A C17A H17C 109.5 . . ?
H17A C17A H17C 109.5 . . ?
H17B C17A H17C 109.5 . . ?
C9B C8B C12B 108.0 . . ?
C9B C8B C13B 126(2) . . ?
C12B C8B C13B 126(2) . . ?
C9B C8B Ir1 69.8(6) . . ?
C12B C8B Ir1 71.5(5) . . ?
C13B C8B Ir1 127.4(11) . . ?
C10B C9B C8B 108.0 . . ?
C10B C9B C14B 119(2) . . ?
C8B C9B C14B 133(2) . . ?
C10B C9B Ir1 71.1(6) . . ?
C8B C9B Ir1 70.7(5) . . ?
C14B C9B Ir1 123.5(11) . . ?
C9B C10B C11B 108.0 . . ?
C9B C10B C15B 124(2) . . ?
C11B C10B C15B 128(2) . . ?
C9B C10B Ir1 69.5(5) . . ?
C11B C10B Ir1 71.4(5) . . ?
C15B C10B Ir1 125.9(13) . . ?
C10B C11B C12B 108.0 . . ?
C10B C11B C16B 124(2) . . ?
C12B C11B C16B 128(2) . . ?
C10B C11B Ir1 69.6(5) . . ?
C12B C11B Ir1 70.4(5) . . ?
C16B C11B Ir1 123.9(11) . . ?
C11B C12B C8B 108.0 . . ?
C11B C12B C17B 131(2) . . ?
C8B C12B C17B 121(2) . . ?
C11B C12B Ir1 70.8(6) . . ?
C8B C12B Ir1 69.4(5) . . ?
C17B C12B Ir1 124.7(10) . . ?
C8B C13B H13D 109.5 . . ?
C8B C13B H13E 109.5 . . ?
H13D C13B H13E 109.5 . . ?
C8B C13B H13F 109.5 . . ?
H13D C13B H13F 109.5 . . ?
H13E C13B H13F 109.5 . . ?
C9B C14B H14D 109.5 . . ?
C9B C14B H14E 109.5 . . ?
H14D C14B H14E 109.5 . . ?
C9B C14B H14F 109.5 . . ?
H14D C14B H14F 109.5 . . ?
H14E C14B H14F 109.5 . . ?
C10B C15B H15D 109.5 . . ?
C10B C15B H15E 109.5 . . ?
H15D C15B H15E 109.5 . . ?
C10B C15B H15F 109.5 . . ?
H15D C15B H15F 109.5 . . ?
H15E C15B H15F 109.5 . . ?
C11B C16B H16D 109.5 . . ?
C11B C16B H16E 109.5 . . ?
H16D C16B H16E 109.5 . . ?
C11B C16B H16F 109.5 . . ?
H16D C16B H16F 109.5 . . ?
H16E C16B H16F 109.5 . . ?
C12B C17B H17D 109.5 . . ?
C12B C17B H17E 109.5 . . ?
H17D C17B H17E 109.5 . . ?
C12B C17B H17F 109.5 . . ?
H17D C17B H17F 109.5 . . ?
H17E C17B H17F 109.5 . . ?
C18 O5 H5 109.5 . . ?
O5 C18 H18A 109.5 . . ?
O5 C18 H18B 109.5 . . ?
H18A C18 H18B 109.5 . . ?
O5 C18 H18C 109.5 . . ?
H18A C18 H18C 109.5 . . ?
H18B C18 H18C 109.5 . . ?

loop_
_geom_bond_atom_site_label_1
_geom_bond_atom_site_label_2
_geom_bond_distance
_geom_bond_site_symmetry_2
_geom_bond_publ_flag
Ir1 O3 2.093(4) 14_455 ?
Ir1 C11A 2.098(13) . ?
Ir1 C9B 2.109(15) . ?
Ir1 N1 2.113(4) 15 ?
Ir1 O1 2.114(4) . ?
Ir1 C10A 2.120(17) . ?
Ir1 C8B 2.121(12) . ?
Ir1 C10B 2.130(18) . ?
Ir1 C12A 2.139(10) . ?
Ir1 C12B 2.148(10) . ?
Ir1 C11B 2.154(13) . ?
Ir1 C9A 2.173(14) . ?
O1 C6 1.292(7) . ?
O2 C6 1.226(7) . ?
O3 C7 1.291(6) . ?
O3 Ir1 2.093(4) 15 ?
O4 C7 1.226(7) . ?
N1 C5 1.353(7) . ?
N1 C1 1.359(7) . ?
N1 Ir1 2.113(4) 14_455 ?
C1 C2 1.371(8) . ?
C1 H1A 0.9500 . ?
C2 C3 1.399(8) . ?
C2 C6 1.515(8) . ?
C3 C4 1.381(7) . ?
C3 H3A 0.9500 . ?
C4 C5 1.394(7) . ?
C4 C7 1.502(7) . ?
C5 H5A 0.9500 . ?
C8A C9A 1.432(9) . ?
C8A C12A 1.432(9) . ?
C8A C13A 1.525(18) . ?
C9A C10A 1.432(9) . ?
C9A C14A 1.55(2) . ?
C10A C11A 1.432(9) . ?
C10A C15A 1.481(18) . ?
C11A C12A 1.432(9) . ?
C11A C16A 1.466(18) . ?
C12A C17A 1.488(19) . ?
C13A H13A 0.9800 . ?
C13A H13B 0.9800 . ?
C13A H13C 0.9800 . ?
C14A H14A 0.9800 . ?
C14A H14B 0.9800 . ?
C14A H14C 0.9800 . ?
C15A H15A 0.9800 . ?
C15A H15B 0.9800 . ?
C15A H15C 0.9800 . ?
C16A H16A 0.9800 . ?
C16A H16B 0.9800 . ?
C16A H16C 0.9800 . ?
C17A H17A 0.9800 . ?
C17A H17B 0.9800 . ?
C17A H17C 0.9800 . ?
C8B C9B 1.428(9) . ?
C8B C12B 1.428(9) . ?
C8B C13B 1.47(2) . ?
C9B C10B 1.428(9) . ?
C9B C14B 1.50(2) . ?
C10B C11B 1.428(9) . ?
C10B C15B 1.50(2) . ?
C11B C12B 1.428(9) . ?
C11B C16B 1.51(2) . ?
C12B C17B 1.50(2) . ?
C13B H13D 0.9800 . ?
C13B H13E 0.9800 . ?
C13B H13F 0.9800 . ?
C14B H14D 0.9800 . ?
C14B H14E 0.9800 . ?
C14B H14F 0.9800 . ?
C15B H15D 0.9800 . ?
C15B H15E 0.9800 . ?
C15B H15F 0.9800 . ?
C16B H16D 0.9800 . ?
C16B H16E 0.9800 . ?
C16B H16F 0.9800 . ?
C17B H17D 0.9800 . ?
C17B H17E 0.9800 . ?
C17B H17F 0.9800 . ?
O5 C18 1.421(15) . ?
O5 H5 0.8400 . ?
C18 H18A 0.9800 . ?
C18 H18B 0.9800 . ?
C18 H18C 0.9800 . ?

loop_
_geom_hbond_atom_site_label_D
_geom_hbond_atom_site_label_H
_geom_hbond_atom_site_label_A
_geom_hbond_distance_DH
_geom_hbond_distance_HA
_geom_hbond_distance_DA
_geom_hbond_angle_DHA
_geom_hbond_site_symmetry_A
O5 H5 O2 0.84 1.90 2.727(10) 169.1 15

loop_
_geom_torsion_atom_site_label_1
_geom_torsion_atom_site_label_2
_geom_torsion_atom_site_label_3
_geom_torsion_atom_site_label_4
_geom_torsion
_geom_torsion_site_symmetry_1
_geom_torsion_site_symmetry_2
_geom_torsion_site_symmetry_3
_geom_torsion_site_symmetry_4
_geom_torsion_publ_flag
O3 Ir1 O1 C6 46.0(4) 14_455 . . . ?
C11A Ir1 O1 C6 -126.9(6) . . . . ?
C9B Ir1 O1 C6 -48.6(8) . . . . ?
N1 Ir1 O1 C6 133.4(4) 15 . . . ?
C10A Ir1 O1 C6 -137.5(9) . . . . ?
C8B Ir1 O1 C6 -72.3(8) . . . . ?
C10B Ir1 O1 C6 -118(2) . . . . ?
C12A Ir1 O1 C6 -89.9(7) . . . . ?
C12B Ir1 O1 C6 -111.9(8) . . . . ?
C11B Ir1 O1 C6 -141.3(6) . . . . ?
C9A Ir1 O1 C6 -43.7(9) . . . . ?
C5 N1 C1 C2 -5.3(8) . . . . ?
Ir1 N1 C1 C2 174.7(4) 14_455 . . . ?
N1 C1 C2 C3 3.7(8) . . . . ?
N1 C1 C2 C6 -169.0(5) . . . . ?
C1 C2 C3 C4 0.7(8) . . . . ?
C6 C2 C3 C4 173.1(5) . . . . ?
C2 C3 C4 C5 -3.4(7) . . . . ?
C2 C3 C4 C7 178.6(5) . . . . ?
C1 N1 C5 C4 2.4(7) . . . . ?
Ir1 N1 C5 C4 -177.6(4) 14_455 . . . ?
C3 C4 C5 N1 1.9(8) . . . . ?
C7 C4 C5 N1 179.9(5) . . . . ?
Ir1 O1 C6 O2 43.1(7) . . . . ?
Ir1 O1 C6 C2 -134.8(4) . . . . ?
C1 C2 C6 O2 -17.3(8) . . . . ?
C3 C2 C6 O2 170.3(5) . . . . ?
C1 C2 C6 O1 160.7(5) . . . . ?
C3 C2 C6 O1 -11.7(7) . . . . ?
Ir1 O3 C7 O4 6.8(8) 15 . . . ?
Ir1 O3 C7 C4 -173.6(3) 15 . . . ?
C3 C4 C7 O4 -168.2(5) . . . . ?
C5 C4 C7 O4 13.8(8) . . . . ?
C3 C4 C7 O3 12.1(7) . . . . ?
C5 C4 C7 O3 -165.8(5) . . . . ?
O3 Ir1 C8A C9A 89.5(8) 14_455 . . . ?
C11A Ir1 C8A C9A -81.2(4) . . . . ?
C9B Ir1 C8A C9A 2.0(15) . . . . ?
N1 Ir1 C8A C9A -36(3) 15 . . . ?
O1 Ir1 C8A C9A 172.3(8) . . . . ?
C10A Ir1 C8A C9A -37.3(2) . . . . ?
C8B Ir1 C8A C9A -128.3(14) . . . . ?
C10B Ir1 C8A C9A -24.5(7) . . . . ?
C12A Ir1 C8A C9A -119.3(3) . . . . ?
C12B Ir1 C8A C9A -103.5(6) . . . . ?
C11B Ir1 C8A C9A -64.3(5) . . . . ?
O3 Ir1 C8A C12A -151.2(7) 14_455 . . . ?
C11A Ir1 C8A C12A 38.1(2) . . . . ?
C9B Ir1 C8A C12A 121.2(14) . . . . ?
N1 Ir1 C8A C12A 84(3) 15 . . . ?
O1 Ir1 C8A C12A -68.4(7) . . . . ?
C10A Ir1 C8A C12A 81.9(3) . . . . ?
C8B Ir1 C8A C12A -9.1(14) . . . . ?
C10B Ir1 C8A C12A 94.7(6) . . . . ?
C12B Ir1 C8A C12A 15.8(6) . . . . ?
C11B Ir1 C8A C12A 54.9(5) . . . . ?
C9A Ir1 C8A C12A 119.3(3) . . . . ?
O3 Ir1 C8A C13A -33(2) 14_455 . . . ?
C11A Ir1 C8A C13A 156(3) . . . . ?
C9B Ir1 C8A C13A -120(3) . . . . ?
N1 Ir1 C8A C13A -157.9(15) 15 . . . ?
O1 Ir1 C8A C13A 50(2) . . . . ?
C10A Ir1 C8A C13A -160(3) . . . . ?
C8B Ir1 C8A C13A 109(3) . . . . ?
C10B Ir1 C8A C13A -147(3) . . . . ?
C12A Ir1 C8A C13A 118(3) . . . . ?
C12B Ir1 C8A C13A 134(3) . . . . ?
C11B Ir1 C8A C13A 173(3) . . . . ?
C9A Ir1 C8A C13A -122(3) . . . . ?
C12A C8A C9A C10A 0.0 . . . . ?
C13A C8A C9A C10A -179.9(12) . . . . ?
Ir1 C8A C9A C10A 58.9(4) . . . . ?
C12A C8A C9A C14A 173.4(17) . . . . ?
C13A C8A C9A C14A -7(2) . . . . ?
Ir1 C8A C9A C14A -127.7(17) . . . . ?
C12A C8A C9A Ir1 -58.9(4) . . . . ?
C13A C8A C9A Ir1 121.2(11) . . . . ?
O3 Ir1 C9A C8A -99.2(8) 14_455 . . . ?
C11A Ir1 C9A C8A 80.6(3) . . . . ?
C9B Ir1 C9A C8A -3(2) . . . . ?
N1 Ir1 C9A C8A 168.3(7) 15 . . . ?
O1 Ir1 C9A C8A -15.2(14) . . . . ?
C10A Ir1 C9A C8A 119.0(2) . . . . ?
C8B Ir1 C9A C8A 20.3(5) . . . . ?
C10B Ir1 C9A C8A 129.3(14) . . . . ?
C12A Ir1 C9A C8A 37.0(2) . . . . ?
C12B Ir1 C9A C8A 59.1(4) . . . . ?
C11B Ir1 C9A C8A 99.7(5) . . . . ?
O3 Ir1 C9A C10A 141.8(8) 14_455 . . . ?
C11A Ir1 C9A C10A -38.4(2) . . . . ?
C9B Ir1 C9A C10A -122(2) . . . . ?
N1 Ir1 C9A C10A 49.4(8) 15 . . . ?
O1 Ir1 C9A C10A -134.1(14) . . . . ?
C8B Ir1 C9A C10A -98.7(5) . . . . ?
C10B Ir1 C9A C10A 10.4(14) . . . . ?
C12A Ir1 C9A C10A -82.0(3) . . . . ?
C12B Ir1 C9A C10A -59.9(4) . . . . ?
C11B Ir1 C9A C10A -19.2(5) . . . . ?
O3 Ir1 C9A C14A 30(2) 14_455 . . . ?
C11A Ir1 C9A C14A -150(3) . . . . ?
C9B Ir1 C9A C14A 126(4) . . . . ?
N1 Ir1 C9A C14A -62(2) 15 . . . ?
O1 Ir1 C9A C14A 114(2) . . . . ?
C10A Ir1 C9A C14A -112(3) . . . . ?
C8B Ir1 C9A C14A 150(3) . . . . ?
C10B Ir1 C9A C14A -101(3) . . . . ?
C12A Ir1 C9A C14A 166(3) . . . . ?
C12B Ir1 C9A C14A -172(3) . . . . ?
C11B Ir1 C9A C14A -131(3) . . . . ?
C8A C9A C10A C11A 0.0 . . . . ?
C14A C9A C10A C11A -174.3(15) . . . . ?
Ir1 C9A C10A C11A 60.6(5) . . . . ?
C8A C9A C10A C15A 179.1(16) . . . . ?
C14A C9A C10A C15A 4.8(15) . . . . ?
Ir1 C9A C10A C15A -120.3(13) . . . . ?
C8A C9A C10A Ir1 -60.6(5) . . . . ?
C14A C9A C10A Ir1 125.1(13) . . . . ?
O3 Ir1 C10A C9A -51.4(8) 14_455 . . . ?
C11A Ir1 C10A C9A 117.7(3) . . . . ?
C9B Ir1 C10A C9A 17.6(6) . . . . ?
N1 Ir1 C10A C9A -142.7(8) 15 . . . ?
O1 Ir1 C10A C9A 132.9(14) . . . . ?
C8B Ir1 C10A C9A 59.4(4) . . . . ?
C10B Ir1 C10A C9A -22(3) . . . . ?
C12A Ir1 C10A C9A 79.4(3) . . . . ?
C12B Ir1 C10A C9A 102.5(4) . . . . ?
C11B Ir1 C10A C9A 139.8(11) . . . . ?
O3 Ir1 C10A C11A -169.1(8) 14_455 . . . ?
C9B Ir1 C10A C11A -100.1(7) . . . . ?
N1 Ir1 C10A C11A 99.6(8) 15 . . . ?
O1 Ir1 C10A C11A 15.2(14) . . . . ?
C8B Ir1 C10A C11A -58.3(4) . . . . ?
C10B Ir1 C10A C11A -140(3) . . . . ?
C12A Ir1 C10A C11A -38.27(19) . . . . ?
C12B Ir1 C10A C11A -15.2(5) . . . . ?
C11B Ir1 C10A C11A 22.1(11) . . . . ?
C9A Ir1 C10A C11A -117.7(3) . . . . ?
O3 Ir1 C10A C15A 63(2) 14_455 . . . ?
C11A Ir1 C10A C15A -128(3) . . . . ?
C9B Ir1 C10A C15A 132(3) . . . . ?
N1 Ir1 C10A C15A -28(2) 15 . . . ?
O1 Ir1 C10A C15A -112.6(18) . . . . ?
C8B Ir1 C10A C15A 174(3) . . . . ?
C10B Ir1 C10A C15A 93(4) . . . . ?
C12A Ir1 C10A C15A -166(3) . . . . ?
C12B Ir1 C10A C15A -143(3) . . . . ?
C11B Ir1 C10A C15A -106(3) . . . . ?
C9A Ir1 C10A C15A 115(3) . . . . ?
C9A C10A C11A C12A 0.0 . . . . ?
C15A C10A C11A C12A -178.9(18) . . . . ?
Ir1 C10A C11A C12A 62.6(5) . . . . ?
C9A C10A C11A C16A -178.8(13) . . . . ?
C15A C10A C11A C16A 2.3(19) . . . . ?
Ir1 C10A C11A C16A -116.1(11) . . . . ?
C9A C10A C11A Ir1 -62.6(5) . . . . ?
C15A C10A C11A Ir1 118.4(17) . . . . ?
O3 Ir1 C11A C10A 38(3) 14_455 . . . ?
C9B Ir1 C11A C10A 54.7(5) . . . . ?
N1 Ir1 C11A C10A -88.4(8) 15 . . . ?
O1 Ir1 C11A C10A -172.6(8) . . . . ?
C8B Ir1 C11A C10A 99.1(5) . . . . ?
C10B Ir1 C11A C10A 10.8(8) . . . . ?
C12A Ir1 C11A C10A 117.2(2) . . . . ?
C12B Ir1 C11A C10A 142.1(12) . . . . ?
C11B Ir1 C11A C10A -34(2) . . . . ?
C9A Ir1 C11A C10A 37.6(2) . . . . ?
O3 Ir1 C11A C12A -79(3) 14_455 . . . ?
C9B Ir1 C11A C12A -62.5(5) . . . . ?
N1 Ir1 C11A C12A 154.3(8) 15 . . . ?
O1 Ir1 C11A C12A 70.2(8) . . . . ?
C10A Ir1 C11A C12A -117.2(2) . . . . ?
C8B Ir1 C11A C12A -18.2(5) . . . . ?
C10B Ir1 C11A C12A -106.4(7) . . . . ?
C12B Ir1 C11A C12A 24.8(13) . . . . ?
C11B Ir1 C11A C12A -150.9(19) . . . . ?
C9A Ir1 C11A C12A -79.6(3) . . . . ?
O3 Ir1 C11A C16A 157.5(18) 14_455 . . . ?
C9B Ir1 C11A C16A 174(2) . . . . ?
N1 Ir1 C11A C16A 30.7(19) 15 . . . ?
O1 Ir1 C11A C16A -53.4(19) . . . . ?
C10A Ir1 C11A C16A 119(2) . . . . ?
C8B Ir1 C11A C16A -142(2) . . . . ?
C10B Ir1 C11A C16A 130(2) . . . . ?
C12A Ir1 C11A C16A -124(2) . . . . ?
C12B Ir1 C11A C16A -99(3) . . . . ?
C11B Ir1 C11A C16A 86(3) . . . . ?
C9A Ir1 C11A C16A 157(2) . . . . ?
C10A C11A C12A C8A 0.0 . . . . ?
C16A C11A C12A C8A 178.7(13) . . . . ?
Ir1 C11A C12A C8A 62.1(5) . . . . ?
C10A C11A C12A C17A -178.6(14) . . . . ?
C16A C11A C12A C17A 0.2(18) . . . . ?
Ir1 C11A C12A C17A -116.5(12) . . . . ?
C10A C11A C12A Ir1 -62.1(5) . . . . ?
C16A C11A C12A Ir1 116.6(13) . . . . ?
C9A C8A C12A C11A 0.0 . . . . ?
C13A C8A C12A C11A 179.9(12) . . . . ?
Ir1 C8A C12A C11A -59.8(6) . . . . ?
C9A C8A C12A C17A 178.6(14) . . . . ?
C13A C8A C12A C17A -1.5(16) . . . . ?
Ir1 C8A C12A C17A 118.8(12) . . . . ?
C9A C8A C12A Ir1 59.8(6) . . . . ?
C13A C8A C12A Ir1 -120.3(11) . . . . ?
O3 Ir1 C12A C11A 160.5(8) 14_455 . . . ?
C9B Ir1 C12A C11A 93.7(6) . . . . ?
N1 Ir1 C12A C11A -38.3(9) 15 . . . ?
O1 Ir1 C12A C11A -120.1(8) . . . . ?
C10A Ir1 C12A C11A 38.45(19) . . . . ?
C8B Ir1 C12A C11A 128.3(15) . . . . ?
C10B Ir1 C12A C11A 52.0(6) . . . . ?
C12B Ir1 C12A C11A -24.0(14) . . . . ?
C11B Ir1 C12A C11A 10.3(7) . . . . ?
C9A Ir1 C12A C11A 81.4(4) . . . . ?
O3 Ir1 C12A C8A 42.3(8) 14_455 . . . ?
C11A Ir1 C12A C8A -118.1(3) . . . . ?
C9B Ir1 C12A C8A -24.4(7) . . . . ?
N1 Ir1 C12A C8A -156.4(10) 15 . . . ?
O1 Ir1 C12A C8A 121.8(8) . . . . ?
C10A Ir1 C12A C8A -79.7(3) . . . . ?
C8B Ir1 C12A C8A 10.2(15) . . . . ?
C10B Ir1 C12A C8A -66.2(6) . . . . ?
C12B Ir1 C12A C8A -142.1(13) . . . . ?
C11B Ir1 C12A C8A -107.8(6) . . . . ?
C9A Ir1 C12A C8A -36.69(18) . . . . ?
O3 Ir1 C12A C17A -78(2) 14_455 . . . ?
C11A Ir1 C12A C17A 121(3) . . . . ?
C9B Ir1 C12A C17A -145(2) . . . . ?
N1 Ir1 C12A C17A 83.2(19) 15 . . . ?
O1 Ir1 C12A C17A 1.4(19) . . . . ?
C10A Ir1 C12A C17A 160(2) . . . . ?
C8B Ir1 C12A C17A -110(3) . . . . ?
C10B Ir1 C12A C17A 173(3) . . . . ?
C12B Ir1 C12A C17A 97(3) . . . . ?
C11B Ir1 C12A C17A 132(3) . . . . ?
C9A Ir1 C12A C17A -157(3) . . . . ?
O3 Ir1 C8B C9B 71.2(8) 14_455 . . . ?
C11A Ir1 C8B C9B -95.0(6) . . . . ?
N1 Ir1 C8B C9B -112.4(17) 15 . . . ?
O1 Ir1 C8B C9B 154.5(8) . . . . ?
C10A Ir1 C8B C9B -51.9(6) . . . . ?
C10B Ir1 C8B C9B -38.0(2) . . . . ?
C12A Ir1 C8B C9B -133.9(15) . . . . ?
C12B Ir1 C8B C9B -118.0(3) . . . . ?
C11B Ir1 C8B C9B -80.9(4) . . . . ?
C9A Ir1 C8B C9B -9.5(8) . . . . ?
O3 Ir1 C8B C12B -170.8(8) 14_455 . . . ?
C11A Ir1 C8B C12B 23.0(6) . . . . ?
C9B Ir1 C8B C12B 118.0(3) . . . . ?
N1 Ir1 C8B C12B 5.7(17) 15 . . . ?
O1 Ir1 C8B C12B -87.4(9) . . . . ?
C10A Ir1 C8B C12B 66.1(6) . . . . ?
C10B Ir1 C8B C12B 80.1(3) . . . . ?
C12A Ir1 C8B C12B -15.9(15) . . . . ?
C11B Ir1 C8B C12B 37.2(2) . . . . ?
C9A Ir1 C8B C12B 108.5(7) . . . . ?
O3 Ir1 C8B C13B -50(3) 14_455 . . . ?
C11A Ir1 C8B C13B 144(3) . . . . ?
C9B Ir1 C8B C13B -121(3) . . . . ?
N1 Ir1 C8B C13B 127(2) 15 . . . ?
O1 Ir1 C8B C13B 34(3) . . . . ?
C10A Ir1 C8B C13B -173(3) . . . . ?
C10B Ir1 C8B C13B -159(3) . . . . ?
C12A Ir1 C8B C13B 105(3) . . . . ?
C12B Ir1 C8B C13B 121(3) . . . . ?
C11B Ir1 C8B C13B 158(3) . . . . ?
C9A Ir1 C8B C13B -130(3) . . . . ?
C12B C8B C9B C10B 0.0 . . . . ?
C13B C8B C9B C10B -176.1(16) . . . . ?
Ir1 C8B C9B C10B 61.7(5) . . . . ?
C12B C8B C9B C14B -179.9(17) . . . . ?
C13B C8B C9B C14B 4(2) . . . . ?
Ir1 C8B C9B C14B -118.2(17) . . . . ?
C12B C8B C9B Ir1 -61.7(5) . . . . ?
C13B C8B C9B Ir1 122.3(14) . . . . ?
O3 Ir1 C9B C10B 119.2(9) 14_455 . . . ?
C11A Ir1 C9B C10B -56.9(5) . . . . ?
N1 Ir1 C9B C10B 20.9(13) 15 . . . ?
O1 Ir1 C9B C10B -155.9(10) . . . . ?
C10A Ir1 C9B C10B -12.9(8) . . . . ?
C8B Ir1 C9B C10B -117.8(3) . . . . ?
C12A Ir1 C9B C10B -101.4(5) . . . . ?
C12B Ir1 C9B C10B -80.1(3) . . . . ?
C11B Ir1 C9B C10B -37.4(2) . . . . ?
C9A Ir1 C9B C10B 32(2) . . . . ?
O3 Ir1 C9B C8B -123.0(9) 14_455 . . . ?
C11A Ir1 C9B C8B 60.9(4) . . . . ?
N1 Ir1 C9B C8B 138.6(14) 15 . . . ?
O1 Ir1 C9B C8B -38.1(10) . . . . ?
C10A Ir1 C9B C8B 104.9(7) . . . . ?
C10B Ir1 C9B C8B 117.8(3) . . . . ?
C12A Ir1 C9B C8B 16.4(5) . . . . ?
C12B Ir1 C9B C8B 37.6(2) . . . . ?
C11B Ir1 C9B C8B 80.3(3) . . . . ?
C9A Ir1 C9B C8B 150(2) . . . . ?
O3 Ir1 C9B C14B 6(2) 14_455 . . . ?
C11A Ir1 C9B C14B -170(3) . . . . ?
N1 Ir1 C9B C14B -92(2) 15 . . . ?
O1 Ir1 C9B C14B 91(2) . . . . ?
C10A Ir1 C9B C14B -126(3) . . . . ?
C8B Ir1 C9B C14B 129(3) . . . . ?
C10B Ir1 C9B C14B -113(3) . . . . ?
C12A Ir1 C9B C14B 145(3) . . . . ?
C12B Ir1 C9B C14B 167(3) . . . . ?
C11B Ir1 C9B C14B -151(3) . . . . ?
C9A Ir1 C9B C14B -81(4) . . . . ?
C8B C9B C10B C11B 0.0 . . . . ?
C14B C9B C10B C11B 179.9(15) . . . . ?
Ir1 C9B C10B C11B 61.4(5) . . . . ?
C8B C9B C10B C15B 178.3(19) . . . . ?
C14B C9B C10B C15B -1.8(18) . . . . ?
Ir1 C9B C10B C15B -120.3(17) . . . . ?
C8B C9B C10B Ir1 -61.4(5) . . . . ?
C14B C9B C10B Ir1 118.5(12) . . . . ?
O3 Ir1 C10B C9B -74.4(8) 14_455 . . . ?
C11A Ir1 C10B C9B 98.5(5) . . . . ?
N1 Ir1 C10B C9B -167.2(9) 15 . . . ?
O1 Ir1 C10B C9B 87(3) . . . . ?
C10A Ir1 C10B C9B 131(3) . . . . ?
C8B Ir1 C10B C9B 38.0(2) . . . . ?
C12A Ir1 C10B C9B 57.7(4) . . . . ?
C12B Ir1 C10B C9B 81.1(3) . . . . ?
C11B Ir1 C10B C9B 118.3(3) . . . . ?
C9A Ir1 C10B C9B -18.2(13) . . . . ?
O3 Ir1 C10B C11B 167.3(8) 14_455 . . . ?
C11A Ir1 C10B C11B -19.8(5) . . . . ?
C9B Ir1 C10B C11B -118.3(3) . . . . ?
N1 Ir1 C10B C11B 74.5(9) 15 . . . ?
O1 Ir1 C10B C11B -31(3) . . . . ?
C10A Ir1 C10B C11B 13(3) . . . . ?
C8B Ir1 C10B C11B -80.2(3) . . . . ?
C12A Ir1 C10B C11B -60.6(4) . . . . ?
C12B Ir1 C10B C11B -37.1(2) . . . . ?
C9A Ir1 C10B C11B -136.4(13) . . . . ?
O3 Ir1 C10B C15B 43(2) 14_455 . . . ?
C11A Ir1 C10B C15B -144(3) . . . . ?
C9B Ir1 C10B C15B 117(3) . . . . ?
N1 Ir1 C10B C15B -50(2) 15 . . . ?
O1 Ir1 C10B C15B -155.3(17) . . . . ?
C10A Ir1 C10B C15B -111(4) . . . . ?
C8B Ir1 C10B C15B 155(3) . . . . ?
C12A Ir1 C10B C15B 175(3) . . . . ?
C12B Ir1 C10B C15B -162(3) . . . . ?
C11B Ir1 C10B C15B -124(3) . . . . ?
C9A Ir1 C10B C15B 99(3) . . . . ?
C9B C10B C11B C12B 0.0 . . . . ?
C15B C10B C11B C12B -178(2) . . . . ?
Ir1 C10B C11B C12B 60.2(5) . . . . ?
C9B C10B C11B C16B -178.0(15) . . . . ?
C15B C10B C11B C16B 4(2) . . . . ?
Ir1 C10B C11B C16B -117.8(13) . . . . ?
C9B C10B C11B Ir1 -60.2(5) . . . . ?
C15B C10B C11B Ir1 121.6(18) . . . . ?
O3 Ir1 C11B C10B -27.1(13) 14_455 . . . ?
C11A Ir1 C11B C10B 121.3(17) . . . . ?
C9B Ir1 C11B C10B 37.8(2) . . . . ?
N1 Ir1 C11B C10B -111.5(9) 15 . . . ?
O1 Ir1 C11B C10B 169.7(8) . . . . ?
C10A Ir1 C11B C10B -6.4(14) . . . . ?
C8B Ir1 C11B C10B 81.4(3) . . . . ?
C12A Ir1 C11B C10B 99.2(5) . . . . ?
C12B Ir1 C11B C10B 118.8(3) . . . . ?
C9A Ir1 C11B C10B 21.2(6) . . . . ?
O3 Ir1 C11B C12B -145.9(13) 14_455 . . . ?
C11A Ir1 C11B C12B 2.5(17) . . . . ?
C9B Ir1 C11B C12B -81.0(3) . . . . ?
N1 Ir1 C11B C12B 129.6(9) 15 . . . ?
O1 Ir1 C11B C12B 50.9(8) . . . . ?
C10A Ir1 C11B C12B -125.2(13) . . . . ?
C8B Ir1 C11B C12B -37.5(2) . . . . ?
C10B Ir1 C11B C12B -118.8(3) . . . . ?
C12A Ir1 C11B C12B -19.6(5) . . . . ?
C9A Ir1 C11B C12B -97.6(6) . . . . ?
O3 Ir1 C11B C16B 91(2) 14_455 . . . ?
C11A Ir1 C11B C16B -120(4) . . . . ?
C9B Ir1 C11B C16B 156(3) . . . . ?
N1 Ir1 C11B C16B 7(2) 15 . . . ?
O1 Ir1 C11B C16B -72(2) . . . . ?
C10A Ir1 C11B C16B 112(3) . . . . ?
C8B Ir1 C11B C16B -160(3) . . . . ?
C10B Ir1 C11B C16B 118(3) . . . . ?
C12A Ir1 C11B C16B -142(3) . . . . ?
C12B Ir1 C11B C16B -123(3) . . . . ?
C9A Ir1 C11B C16B 140(3) . . . . ?
C10B C11B C12B C8B 0.0 . . . . ?
C16B C11B C12B C8B 177.9(16) . . . . ?
Ir1 C11B C12B C8B 59.7(5) . . . . ?
C10B C11B C12B C17B -179.6(16) . . . . ?
C16B C11B C12B C17B -2(2) . . . . ?
Ir1 C11B C12B C17B -119.9(14) . . . . ?
C10B C11B C12B Ir1 -59.7(5) . . . . ?
C16B C11B C12B Ir1 118.2(15) . . . . ?
C9B C8B C12B C11B 0.0 . . . . ?
C13B C8B C12B C11B 176.1(16) . . . . ?
Ir1 C8B C12B C11B -60.6(6) . . . . ?
C9B C8B C12B C17B 179.6(14) . . . . ?
C13B C8B C12B C17B -4.2(18) . . . . ?
Ir1 C8B C12B C17B 119.0(12) . . . . ?
C9B C8B C12B Ir1 60.6(6) . . . . ?
C13B C8B C12B Ir1 -123.3(14) . . . . ?
O3 Ir1 C12B C11B 140.4(16) 14_455 . . . ?
C11A Ir1 C12B C11B -2.1(14) . . . . ?
C9B Ir1 C12B C11B 80.7(4) . . . . ?
N1 Ir1 C12B C11B -58.6(8) 15 . . . ?
O1 Ir1 C12B C11B -141.0(9) . . . . ?
C10A Ir1 C12B C11B 25.6(7) . . . . ?
C8B Ir1 C12B C11B 118.7(3) . . . . ?
C10B Ir1 C12B C11B 37.3(2) . . . . ?
C12A Ir1 C12B C11B 132.1(13) . . . . ?
C9A Ir1 C12B C11B 65.7(6) . . . . ?
O3 Ir1 C12B C8B 21.7(15) 14_455 . . . ?
C11A Ir1 C12B C8B -120.7(13) . . . . ?
C9B Ir1 C12B C8B -38.0(2) . . . . ?
N1 Ir1 C12B C8B -177.3(8) 15 . . . ?
O1 Ir1 C12B C8B 100.3(8) . . . . ?
C10A Ir1 C12B C8B -93.0(6) . . . . ?
C10B Ir1 C12B C8B -81.4(3) . . . . ?
C12A Ir1 C12B C8B 13.4(13) . . . . ?
C11B Ir1 C12B C8B -118.7(3) . . . . ?
C9A Ir1 C12B C8B -53.0(5) . . . . ?
O3 Ir1 C12B C17B -92(2) 14_455 . . . ?
C11A Ir1 C12B C17B 125(3) . . . . ?
C9B Ir1 C12B C17B -152(3) . . . . ?
N1 Ir1 C12B C17B 69(2) 15 . . . ?
O1 Ir1 C12B C17B -13(2) . . . . ?
C10A Ir1 C12B C17B 153(3) . . . . ?
C8B Ir1 C12B C17B -114(3) . . . . ?
C10B Ir1 C12B C17B 165(3) . . . . ?
C12A Ir1 C12B C17B -100(3) . . . . ?
C11B Ir1 C12B C17B 128(3) . . . . ?
C9A Ir1 C12B C17B -167(3) . . . . ?
